data_2106067
loop_
_publ_author_name
'Taylor, J.C.'

_publ_section_title
;
 The structure of the alpha form of uranyl hydroxide
;
_journal_name_full 'Acta Crystallographica B (24,1968-38,1982)'
_journal_page_first 1088
_journal_page_last 1091
_journal_volume 27
_journal_year 1971
_chemical_formula_sum 'H2 O4 U'
_chemical_name_systematic '(U O2) (O H)2'
_space_group_IT_number 64
_symmetry_space_group_name_Hall '-C 2ac 2'
_symmetry_space_group_name_H-M 'C m c a'
_cell_angle_alpha 90
_cell_angle_beta 90
_cell_angle_gamma 90
_cell_formula_units_Z 4
_cell_length_a 4.242
_cell_length_b 10.302
_cell_length_c 6.868
_cell_volume 300.139
_citation_journal_id_ASTM ACBCAR
_cod_data_source_file Taylor_ACBCAR_1971_1937.cif
_cod_data_source_block H2O4U1
_cod_original_cell_volume 300.1391
_cod_original_formula_sum 'H2 O4 U1'
_cod_database_code 2106067

loop_
_symmetry_equiv_pos_as_xyz
x,y,z
-x+1/2,-y,z+1/2
x,-y,-z
-x+1/2,y,-z+1/2
-x,-y,-z
x-1/2,y,-z-1/2
-x,y,z
x-1/2,-y,z-1/2
x+1/2,y+1/2,z
-x+1,-y+1/2,z+1/2
x+1/2,-y+1/2,-z
-x+1,y+1/2,-z+1/2
-x+1/2,-y+1/2,-z
x,y+1/2,-z-1/2
-x+1/2,y+1/2,z
x,-y+1/2,z-1/2

loop_
_atom_site_label
_atom_site_type_symbol
_atom_site_fract_x
_atom_site_fract_y
_atom_site_fract_z
_atom_site_occupancy
_atom_site_U_iso_or_equiv
O2 O-2 0.5 -0.069 0.149 1 0.0
O1 O-2 0 0.155 0.089 1 0.0
U1 U+6 0 0 0 1 0.0
